data_7701566
loop_
_publ_author_name
'Urban, Mateusz'
'Durka, Krzysztof'
'G\'orka, Patrycja'
'Wiosna-Sa\/lyga, Gabriela'
'Nawara, Krzysztof'
'Jankowski, Piotr'
'Luli\'nski, Sergiusz'

_publ_section_title
;
 The effect of locking \p-conjugation in organoboron moieties in the
 structures of luminescent tetracoordinate boron complexes.
;
_journal_issue 24
_journal_name_full 'Dalton transactions (Cambridge, England : 2003)'
_journal_page_first 8642
_journal_page_last 8663
_journal_paper_doi 10.1039/c9dt01332f
_journal_volume 48
_journal_year 2019
_chemical_formula_sum 'C25 H16 B N O2'
_chemical_formula_weight 373.20
_chemical_melting_point 256.8
_chemical_name_systematic (2?-(2??-oxyphenyl)-benzoxazolato)-9-borafluorene
_space_group_crystal_system monoclinic
_space_group_IT_number 14
_space_group_name_Hall '-P 2ybc'
_space_group_name_H-M_alt 'P 1 21/c 1'
_atom_sites_solution_hydrogens geom
_audit_creation_method SHELXL-2013
_audit_update_record
;
2019-03-23 deposited with the CCDC.	2019-05-09 downloaded from the CCDC.
;
_cell_angle_alpha 90
_cell_angle_beta 104.304(2)
_cell_angle_gamma 90
_cell_formula_units_Z 4
_cell_length_a 12.2286(2)
_cell_length_b 9.9535(2)
_cell_length_c 15.6960(3)
_cell_measurement_reflns_used 4842
_cell_measurement_temperature 100(2)
_cell_measurement_theta_max 65.3840
_cell_measurement_theta_min 3.7160
_cell_volume 1851.25(6)
_computing_cell_refinement
;
CrysAlisPro, Agilent Technologies,
Version 1.171.37.33 (release 27-03-2014 CrysAlis171 .NET)
(compiled Mar 27 2014,17:12:48)
;
_computing_data_collection
;
CrysAlisPro, Agilent Technologies,
Version 1.171.37.33 (release 27-03-2014 CrysAlis171 .NET)
(compiled Mar 27 2014,17:12:48)
;
_computing_data_reduction
;
CrysAlisPro, Agilent Technologies,
Version 1.171.37.33 (release 27-03-2014 CrysAlis171 .NET)
(compiled Mar 27 2014,17:12:48)
;
_diffrn_ambient_environment air
_diffrn_ambient_temperature 100(2)
_diffrn_detector 'CCD plate'
_diffrn_detector_area_resol_mean 10.4391
_diffrn_detector_type Atlas
_diffrn_measured_fraction_theta_full 0.943
_diffrn_measured_fraction_theta_max 0.989
_diffrn_measurement_device 'four-circle diffractometer'
_diffrn_measurement_device_type 'SuperNova, Dual, Cu at zero, Atlas'
_diffrn_radiation_monochromator mirror
_diffrn_radiation_probe x-ray
_diffrn_radiation_type 'Cu K\a'
_diffrn_radiation_wavelength 1.54184
_diffrn_reflns_av_R_equivalents 0.0214
_diffrn_reflns_av_unetI/netI 0.0217
_diffrn_reflns_Laue_measured_fraction_full 0.943
_diffrn_reflns_Laue_measured_fraction_max 0.989
_diffrn_reflns_limit_h_max 14
_diffrn_reflns_limit_h_min -14
_diffrn_reflns_limit_k_max 11
_diffrn_reflns_limit_k_min -11
_diffrn_reflns_limit_l_max 18
_diffrn_reflns_limit_l_min -15
_diffrn_reflns_number 9116
_diffrn_reflns_point_group_measured_fraction_full 0.943
_diffrn_reflns_point_group_measured_fraction_max 0.989
_diffrn_reflns_theta_full 67.679
_diffrn_reflns_theta_max 65.426
_diffrn_reflns_theta_min 3.730
_diffrn_source 'sealed X-ray tube'
_diffrn_source_type 'SuperNova (Cu) X-ray Source'
_exptl_absorpt_coefficient_mu 0.666
_exptl_absorpt_correction_T_max 1.00000
_exptl_absorpt_correction_T_min 0.73517
_exptl_absorpt_correction_type multi-scan
_exptl_absorpt_process_details
;
CrysAlisPro, Agilent Technologies,
Version 1.171.37.33 (release 27-03-2014 CrysAlis171 .NET)
(compiled Mar 27 2014,17:12:48)
Empirical absorption correction using spherical harmonics,
 implemented in SCALE3 ABSPACK scaling algorithm.
;
_exptl_crystal_colour yellow
_exptl_crystal_density_diffrn 1.339
_exptl_crystal_description block
_exptl_crystal_F_000 776
_exptl_crystal_preparation Luminescent
_exptl_crystal_recrystallization_method 'Re-crystallisation from solvent: CHCl3'
_exptl_crystal_size_max 0.07
_exptl_crystal_size_mid 0.05
_exptl_crystal_size_min 0.04
_refine_diff_density_max 0.244
_refine_diff_density_min -0.222
_refine_diff_density_rms 0.045
_refine_ls_extinction_method none
_refine_ls_goodness_of_fit_ref 1.065
_refine_ls_hydrogen_treatment constr
_refine_ls_matrix_type full
_refine_ls_number_parameters 262
_refine_ls_number_reflns 3154
_refine_ls_number_restraints 0
_refine_ls_restrained_S_all 1.065
_refine_ls_R_factor_all 0.0434
_refine_ls_R_factor_gt 0.0381
_refine_ls_shift/su_max 0.001
_refine_ls_shift/su_mean 0.000
_refine_ls_structure_factor_coef Fsqd
_refine_ls_weighting_details 'w=1/[\s^2^(Fo^2^)+(0.0482P)^2^+0.5792P] where P=(Fo^2^+2Fc^2^)/3'
_refine_ls_weighting_scheme calc
_refine_ls_wR_factor_gt 0.0930
_refine_ls_wR_factor_ref 0.0983
_reflns_Friedel_coverage 0.000
_reflns_number_gt 2790
_reflns_number_total 3154
_reflns_threshold_expression 'I > 2\s(I)'
_cod_data_source_file c9dt01332f2.cif
_cod_data_source_block 5
_cod_original_sg_symbol_H-M 'P 21/c'
_cod_database_code 7701566
_shelx_space_group_comment
;
The symmetry employed for this shelxl refinement is uniquely defined
by the following loop, which should always be used as a source of
symmetry information in preference to the above space-group names.
They are only intended as comments.
;
_shelxl_version_number 2013-4

loop_
_space_group_symop_operation_xyz
'x, y, z'
'-x, y+1/2, -z+1/2'
'-x, -y, -z'
'x, -y-1/2, z-1/2'

loop_
_atom_site_label
_atom_site_type_symbol
_atom_site_fract_x
_atom_site_fract_y
_atom_site_fract_z
_atom_site_U_iso_or_equiv
_atom_site_adp_type
_atom_site_occupancy
_atom_site_site_symmetry_order
_atom_site_calc_flag
_atom_site_refinement_flags_posn
_atom_site_refinement_flags_adp
O2 O 0.73161(8) 0.25007(9) 1.06414(6) 0.0227(2) Uani 1 1 d . .
O1 O 0.77544(9) 0.32331(10) 0.81818(6) 0.0295(2) Uani 1 1 d . .
N1 N 0.72612(9) 0.17627(11) 0.92992(7) 0.0215(3) Uani 1 1 d . .
C14 C 0.68490(11) 0.07255(13) 0.97377(8) 0.0219(3) Uani 1 1 d . .
C13 C 0.75335(10) 0.27586(13) 0.98576(8) 0.0207(3) Uani 1 1 d . .
C15 C 0.68817(11) 0.12025(13) 1.05724(8) 0.0209(3) Uani 1 1 d . .
C20 C 0.79958(11) 0.39981(14) 0.96630(9) 0.0236(3) Uani 1 1 d . .
C7 C 0.68215(12) 0.01202(13) 0.71850(8) 0.0235(3) Uani 1 1 d . .
C25 C 0.80841(11) 0.41765(14) 0.87945(9) 0.0228(3) Uani 1 1 d . .
C17 C 0.61829(12) -0.08207(14) 1.09609(9) 0.0282(3) Uani 1 1 d . .
H17 H 0.5944 -0.1379 1.1372 0.034 Uiso 1 1 calc R U
C19 C 0.64772(13) -0.05653(14) 0.94909(9) 0.0277(3) Uani 1 1 d . .
H19 H 0.6452 -0.0909 0.8922 0.033 Uiso 1 1 calc R U
C18 C 0.61441(13) -0.13252(14) 1.01236(9) 0.0293(3) Uani 1 1 d . .
H18 H 0.5882 -0.2216 0.9983 0.035 Uiso 1 1 calc R U
C1 C 0.80205(12) -0.01871(14) 0.76009(9) 0.0260(3) Uani 1 1 d . .
C24 C 0.84883(12) 0.54037(14) 0.85683(9) 0.0271(3) Uani 1 1 d . .
H24 H 0.8550 0.5553 0.7984 0.032 Uiso 1 1 calc R U
C8 C 0.64537(11) 0.12383(13) 0.75882(8) 0.0210(3) Uani 1 1 d . .
C16 C 0.65599(11) 0.04702(14) 1.12126(9) 0.0244(3) Uani 1 1 d . .
H16 H 0.6593 0.0819 1.1782 0.029 Uiso 1 1 calc R U
C21 C 0.83310(14) 0.50057(16) 1.02937(10) 0.0370(4) Uani 1 1 d . .
H21 H 0.8285 0.4864 1.0882 0.044 Uiso 1 1 calc R U
B1 B 0.74935(13) 0.18055(15) 0.83438(9) 0.0220(3) Uani 1 1 d . .
C11 C 0.50032(14) -0.00745(17) 0.61795(10) 0.0402(4) Uani 1 1 d . .
H11 H 0.4508 -0.0514 0.5698 0.048 Uiso 1 1 calc R U
C9 C 0.53490(12) 0.16757(15) 0.72735(9) 0.0273(3) Uani 1 1 d . .
H9 H 0.5087 0.2433 0.7534 0.033 Uiso 1 1 calc R U
C2 C 0.84586(12) 0.07372(14) 0.82716(9) 0.0256(3) Uani 1 1 d . .
C12 C 0.61040(14) -0.05244(15) 0.64792(9) 0.0343(4) Uani 1 1 d . .
H12 H 0.6365 -0.1267 0.6204 0.041 Uiso 1 1 calc R U
C10 C 0.46206(13) 0.10076(17) 0.65748(10) 0.0365(4) Uani 1 1 d . .
H10 H 0.3861 0.1299 0.6372 0.044 Uiso 1 1 calc R U
C23 C 0.87979(15) 0.63970(16) 0.91921(11) 0.0387(4) Uani 1 1 d . .
H23 H 0.9065 0.7232 0.9030 0.046 Uiso 1 1 calc R U
C3 C 0.95796(13) 0.05989(17) 0.87362(11) 0.0380(4) Uani 1 1 d . .
H3 H 0.9888 0.1191 0.9209 0.046 Uiso 1 1 calc R U
C22 C 0.87276(18) 0.62015(18) 1.00549(12) 0.0483(5) Uani 1 1 d . .
H22 H 0.8954 0.6895 1.0478 0.058 Uiso 1 1 calc R U
C6 C 0.86859(16) -0.12098(17) 0.73913(10) 0.0398(4) Uani 1 1 d . .
H6 H 0.8371 -0.1842 0.6944 0.048 Uiso 1 1 calc R U
C4 C 1.02491(14) -0.0401(2) 0.85108(14) 0.0519(5) Uani 1 1 d . .
H4 H 1.1019 -0.0470 0.8822 0.062 Uiso 1 1 calc R U
C5 C 0.98104(16) -0.1298(2) 0.78406(13) 0.0518(5) Uani 1 1 d . .
H5 H 1.0279 -0.1971 0.7689 0.062 Uiso 1 1 calc R U

loop_
_atom_site_aniso_label
_atom_site_aniso_U_11
_atom_site_aniso_U_22
_atom_site_aniso_U_33
_atom_site_aniso_U_23
_atom_site_aniso_U_13
_atom_site_aniso_U_12
O2 0.0276(5) 0.0223(5) 0.0185(4) -0.0023(4) 0.0062(4) -0.0027(4)
O1 0.0470(6) 0.0220(5) 0.0181(5) -0.0004(4) 0.0050(4) -0.0083(4)
N1 0.0264(6) 0.0197(5) 0.0168(5) 0.0000(4) 0.0022(4) -0.0017(4)
C14 0.0252(6) 0.0213(6) 0.0177(6) 0.0030(5) 0.0026(5) 0.0005(5)
C13 0.0205(6) 0.0233(7) 0.0170(6) -0.0002(5) 0.0022(5) 0.0013(5)
C15 0.0214(6) 0.0197(6) 0.0203(6) 0.0001(5) 0.0024(5) 0.0005(5)
C20 0.0243(7) 0.0232(7) 0.0233(7) -0.0027(5) 0.0055(5) -0.0025(5)
C7 0.0338(7) 0.0204(6) 0.0172(6) 0.0026(5) 0.0081(5) -0.0032(5)
C25 0.0220(6) 0.0224(7) 0.0222(6) -0.0018(5) 0.0023(5) -0.0005(5)
C17 0.0361(8) 0.0243(7) 0.0252(7) 0.0059(5) 0.0095(6) 0.0008(6)
C19 0.0407(8) 0.0231(7) 0.0183(6) -0.0005(5) 0.0057(6) -0.0021(6)
C18 0.0412(8) 0.0211(7) 0.0254(7) 0.0021(5) 0.0078(6) -0.0028(6)
C1 0.0348(7) 0.0255(7) 0.0210(6) 0.0078(5) 0.0133(6) 0.0049(6)
C24 0.0314(7) 0.0253(7) 0.0255(7) 0.0004(6) 0.0091(6) -0.0041(6)
C8 0.0267(7) 0.0213(6) 0.0156(6) 0.0031(5) 0.0065(5) -0.0027(5)
C16 0.0282(7) 0.0263(7) 0.0188(6) 0.0005(5) 0.0062(5) 0.0026(6)
C21 0.0524(10) 0.0350(8) 0.0282(8) -0.0101(6) 0.0187(7) -0.0172(7)
B1 0.0275(8) 0.0211(7) 0.0169(7) 0.0016(6) 0.0043(6) -0.0028(6)
C11 0.0469(9) 0.0430(9) 0.0233(7) 0.0030(7) -0.0051(7) -0.0230(8)
C9 0.0270(7) 0.0330(8) 0.0222(7) 0.0079(6) 0.0066(5) 0.0011(6)
C2 0.0262(7) 0.0287(7) 0.0231(7) 0.0088(5) 0.0083(5) -0.0019(6)
C12 0.0555(10) 0.0246(7) 0.0218(7) -0.0023(6) 0.0080(7) -0.0106(7)
C10 0.0255(7) 0.0503(10) 0.0295(8) 0.0158(7) -0.0015(6) -0.0095(7)
C23 0.0518(10) 0.0295(8) 0.0394(9) -0.0066(7) 0.0204(7) -0.0166(7)
C3 0.0257(7) 0.0447(9) 0.0415(9) 0.0185(7) 0.0047(6) -0.0033(7)
C22 0.0761(13) 0.0371(9) 0.0394(9) -0.0183(7) 0.0287(9) -0.0308(9)
C6 0.0624(11) 0.0342(8) 0.0310(8) 0.0138(7) 0.0272(8) 0.0186(8)
C4 0.0281(8) 0.0637(12) 0.0679(13) 0.0394(11) 0.0197(8) 0.0146(8)
C5 0.0544(11) 0.0567(11) 0.0574(11) 0.0336(10) 0.0386(9) 0.0337(9)

loop_
_atom_type_symbol
_atom_type_description
_atom_type_scat_dispersion_real
_atom_type_scat_dispersion_imag
_atom_type_scat_source
C C 0.0181 0.0091 'International Tables Vol C Tables 4.2.6.8 and 6.1.1.4'
H H 0.0000 0.0000 'International Tables Vol C Tables 4.2.6.8 and 6.1.1.4'
B B 0.0090 0.0039 'International Tables Vol C Tables 4.2.6.8 and 6.1.1.4'
N N 0.0311 0.0180 'International Tables Vol C Tables 4.2.6.8 and 6.1.1.4'
O O 0.0492 0.0322 'International Tables Vol C Tables 4.2.6.8 and 6.1.1.4'

loop_
_geom_angle_atom_site_label_1
_geom_angle_atom_site_label_2
_geom_angle_atom_site_label_3
_geom_angle
C13 O2 C15 105.30(10)
C25 O1 B1 125.96(10)
C13 N1 C14 106.95(11)
C13 N1 B1 122.28(11)
C14 N1 B1 130.60(11)
C15 C14 C19 120.87(12)
C15 C14 N1 106.39(11)
C19 C14 N1 132.73(12)
N1 C13 O2 113.09(11)
N1 C13 C20 124.17(12)
O2 C13 C20 122.74(11)
C16 C15 C14 124.27(13)
C16 C15 O2 127.46(12)
C14 C15 O2 108.26(11)
C21 C20 C25 121.14(13)
C21 C20 C13 122.23(13)
C25 C20 C13 116.62(12)
C12 C7 C8 120.99(14)
C12 C7 C1 128.12(14)
C8 C7 C1 110.87(12)
O1 C25 C24 119.72(12)
O1 C25 C20 121.92(12)
C24 C25 C20 118.30(12)
C16 C17 C18 122.14(13)
C16 C17 H17 118.9
C18 C17 H17 118.9
C14 C19 C18 116.07(12)
C14 C19 H19 122.0
C18 C19 H19 122.0
C19 C18 C17 122.00(13)
C19 C18 H18 119.0
C17 C18 H18 119.0
C6 C1 C2 121.36(14)
C6 C1 C7 128.25(14)
C2 C1 C7 110.39(12)
C23 C24 C25 119.99(13)
C23 C24 H24 120.0
C25 C24 H24 120.0
C9 C8 C7 118.60(12)
C9 C8 B1 132.31(13)
C7 C8 B1 109.04(11)
C15 C16 C17 114.66(12)
C15 C16 H16 122.7
C17 C16 H16 122.7
C22 C21 C20 119.39(14)
C22 C21 H21 120.3
C20 C21 H21 120.3
O1 B1 N1 106.33(10)
O1 B1 C8 111.79(11)
N1 B1 C8 113.04(11)
O1 B1 C2 115.14(11)
N1 B1 C2 110.60(10)
C8 B1 C2 100.09(11)
C10 C11 C12 120.53(13)
C10 C11 H11 119.7
C12 C11 H11 119.7
C8 C9 C10 120.33(14)
C8 C9 H9 119.8
C10 C9 H9 119.8
C3 C2 C1 118.23(14)
C3 C2 B1 132.19(14)
C1 C2 B1 109.58(12)
C11 C12 C7 119.38(15)
C11 C12 H12 120.3
C7 C12 H12 120.3
C11 C10 C9 120.15(14)
C11 C10 H10 119.9
C9 C10 H10 119.9
C24 C23 C22 121.28(14)
C24 C23 H23 119.4
C22 C23 H23 119.4
C4 C3 C2 120.26(17)
C4 C3 H3 119.9
C2 C3 H3 119.9
C21 C22 C23 119.88(14)
C21 C22 H22 120.1
C23 C22 H22 120.1
C5 C6 C1 119.38(17)
C5 C6 H6 120.3
C1 C6 H6 120.3
C5 C4 C3 120.92(16)
C5 C4 H4 119.5
C3 C4 H4 119.5
C4 C5 C6 119.79(16)
C4 C5 H5 120.1
C6 C5 H5 120.1

loop_
_geom_bond_atom_site_label_1
_geom_bond_atom_site_label_2
_geom_bond_distance
O2 C13 1.3460(16)
O2 C15 1.3912(16)
O1 C25 1.3332(17)
O1 B1 1.4918(17)
N1 C13 1.3105(17)
N1 C14 1.4018(17)
N1 B1 1.5943(17)
C14 C15 1.3849(19)
C14 C19 1.3857(19)
C13 C20 1.4213(19)
C15 C16 1.3751(19)
C20 C21 1.398(2)
C20 C25 1.4051(19)
C7 C12 1.389(2)
C7 C8 1.4077(19)
C7 C1 1.482(2)
C25 C24 1.396(2)
C17 C16 1.389(2)
C17 C18 1.397(2)
C17 H17 0.9500
C19 C18 1.387(2)
C19 H19 0.9500
C18 H18 0.9500
C1 C6 1.392(2)
C1 C2 1.401(2)
C24 C23 1.377(2)
C24 H24 0.9500
C8 C9 1.3888(19)
C8 B1 1.6116(19)
C16 H16 0.9500
C21 C22 1.372(2)
C21 H21 0.9500
B1 C2 1.613(2)
C11 C10 1.381(3)
C11 C12 1.386(2)
C11 H11 0.9500
C9 C10 1.398(2)
C9 H9 0.9500
C2 C3 1.391(2)
C12 H12 0.9500
C10 H10 0.9500
C23 C22 1.392(2)
C23 H23 0.9500
C3 C4 1.389(3)
C3 H3 0.9500
C22 H22 0.9500
C6 C5 1.384(3)
C6 H6 0.9500
C4 C5 1.383(3)
C4 H4 0.9500
C5 H5 0.9500
